data_2236524
loop_
_publ_author_name
'Mushtaq, Nafeesa'
'Khan, Islam Ullah'
'Yar, Muhammad'
'Afzal, Sadia'
'Simpson, Jim'

_publ_section_title
;
 <i>N</i>,<i>N</i>-Bis(2-hydroxyethyl)-4-methylbenzenesulfonamide
;
_journal_issue 11
_journal_name_full 'Acta Crystallographica Section E'
_journal_page_first o3142
_journal_paper_doi 10.1107/S1600536812041682
_journal_volume 68
_journal_year 2012
_chemical_formula_iupac 'C11 H17 N O4 S'
_chemical_formula_moiety 'C11 H17 N O4 S'
_chemical_formula_sum 'C11 H17 N O4 S'
_chemical_formula_weight 259.32
_chemical_name_systematic
;
<i>N</i>,<i>N</i>-Bis(2-hydroxyethyl)-4-methylbenzenesulfonamide
;
_space_group_IT_number 61
_symmetry_cell_setting orthorhombic
_symmetry_space_group_name_Hall '-P 2ac 2ab'
_symmetry_space_group_name_H-M 'P b c a'
_atom_sites_solution_hydrogens geom
_atom_sites_solution_primary direct
_atom_sites_solution_secondary difmap
_audit_creation_method SHELXL-97
_cell_angle_alpha 90.00
_cell_angle_beta 90.00
_cell_angle_gamma 90.00
_cell_formula_units_Z 8
_cell_length_a 17.9308(5)
_cell_length_b 7.1881(2)
_cell_length_c 19.8333(6)
_cell_measurement_reflns_used 4787
_cell_measurement_temperature 296(2)
_cell_measurement_theta_max 27.70
_cell_measurement_theta_min 2.27
_cell_volume 2556.28(13)
_computing_cell_refinement 'APEX2 and SAINT (Bruker, 2007)'
_computing_data_collection 'APEX2 (Bruker, 2007)'
_computing_data_reduction 'SAINT (Bruker, 2007)'
_computing_molecular_graphics
;
ORTEP-3 (Farrugia, 1997) and <i>Mercury</i> (Macrae <i>et al.</i>,
2008)
;
_computing_publication_material
;
SHELXL97 (Sheldrick, 2008), ORTEP-3 (Farrugia, 1997), enCIFer
(Allen <i>et
al.</i>, 2004), PLATON (Spek, 2009) and publCIF (Westrip
2010)
;
_computing_structure_refinement 'SHELXL97 (Sheldrick, 2008)'
_computing_structure_solution 'SHELXS97 (Sheldrick, 2008)'
_diffrn_ambient_temperature 296(2)
_diffrn_measured_fraction_theta_full 0.982
_diffrn_measured_fraction_theta_max 0.982
_diffrn_measurement_device_type 'Bruker Kappa APEXII CCD'
_diffrn_measurement_method '\f and \w scans'
_diffrn_radiation_monochromator graphite
_diffrn_radiation_source 'fine-focus sealed tube'
_diffrn_radiation_type MoK\a
_diffrn_radiation_wavelength 0.71073
_diffrn_reflns_av_R_equivalents 0.0000
_diffrn_reflns_av_sigmaI/netI 0.0230
_diffrn_reflns_limit_h_max 23
_diffrn_reflns_limit_h_min 0
_diffrn_reflns_limit_k_max 9
_diffrn_reflns_limit_k_min 0
_diffrn_reflns_limit_l_max 25
_diffrn_reflns_limit_l_min 0
_diffrn_reflns_number 3124
_diffrn_reflns_theta_full 28.29
_diffrn_reflns_theta_max 28.29
_diffrn_reflns_theta_min 3.06
_diffrn_standards_number 0
_exptl_absorpt_coefficient_mu 0.256
_exptl_absorpt_correction_type none
_exptl_crystal_colour colourless
_exptl_crystal_density_diffrn 1.348
_exptl_crystal_density_method 'not measured'
_exptl_crystal_description block
_exptl_crystal_F_000 1104
_exptl_crystal_size_max 0.16
_exptl_crystal_size_mid 0.12
_exptl_crystal_size_min 0.10
_refine_diff_density_max 0.454
_refine_diff_density_min -0.389
_refine_ls_extinction_method none
_refine_ls_goodness_of_fit_ref 0.991
_refine_ls_hydrogen_treatment mixed
_refine_ls_matrix_type full
_refine_ls_number_parameters 161
_refine_ls_number_reflns 3124
_refine_ls_number_restraints 0
_refine_ls_restrained_S_all 0.991
_refine_ls_R_factor_all 0.0677
_refine_ls_R_factor_gt 0.0502
_refine_ls_shift/su_max 0.009
_refine_ls_shift/su_mean 0.000
_refine_ls_structure_factor_coef Fsqd
_refine_ls_weighting_details 'calc w=1/[\s^2^(Fo^2^)+(0.0948P)^2^+1.0844P] where P=(Fo^2^+2Fc^2^)/3'
_refine_ls_weighting_scheme calc
_refine_ls_wR_factor_gt 0.1443
_refine_ls_wR_factor_ref 0.1611
_reflns_number_gt 2343
_reflns_number_total 3124
_reflns_threshold_expression I>2\s(I)
_cod_data_source_file nk2181.cif
_cod_data_source_block I
_cod_original_sg_symbol_Hall '-P 2ac 2ab '
_cod_database_code 2236524
_cod_database_fobs_code 2236524

loop_
_symmetry_equiv_pos_as_xyz
'x, y, z'
'-x+1/2, -y, z+1/2'
'-x, y+1/2, -z+1/2'
'x+1/2, -y+1/2, -z'
'-x, -y, -z'
'x-1/2, y, -z-1/2'
'x, -y-1/2, z-1/2'
'-x-1/2, y-1/2, z'

loop_
_atom_site_type_symbol
_atom_site_label
_atom_site_fract_x
_atom_site_fract_y
_atom_site_fract_z
_atom_site_U_iso_or_equiv
_atom_site_adp_type
_atom_site_calc_flag
_atom_site_refinement_flags
_atom_site_occupancy
_atom_site_symmetry_multiplicity
O O1 0.20186(10) 0.1722(3) 0.09437(9) 0.0733(6) Uani d . 1 1
O O2 0.08536(10) 0.0146(2) 0.06009(8) 0.0598(4) Uani d . 1 1
S S1 0.13232(3) 0.17523(7) 0.05993(3) 0.04344(19) Uani d . 1 1
C C1 0.15067(10) 0.2344(3) -0.02460(10) 0.0382(4) Uani d . 1 1
C C2 0.21585(12) 0.3277(3) -0.04138(12) 0.0501(5) Uani d . 1 1
H H2 0.2511 0.3542 -0.0084 0.060 Uiso calc R 1 1
C C3 0.22799(14) 0.3806(3) -0.10709(13) 0.0575(6) Uani d . 1 1
H H3 0.2716 0.4437 -0.1181 0.069 Uiso calc R 1 1
C C4 0.17630(14) 0.3417(3) -0.15754(12) 0.0529(6) Uani d . 1 1
C C7 0.1893(2) 0.4011(5) -0.22931(15) 0.0846(9) Uani d . 1 1
H H7A 0.2302 0.3318 -0.2478 0.127 Uiso calc R 1 1
H H7B 0.2008 0.5315 -0.2305 0.127 Uiso calc R 1 1
H H7C 0.1452 0.3778 -0.2554 0.127 Uiso calc R 1 1
C C5 0.11233(13) 0.2452(3) -0.13986(11) 0.0501(5) Uani d . 1 1
H H5 0.0777 0.2156 -0.1731 0.060 Uiso calc R 1 1
C C6 0.09883(11) 0.1920(3) -0.07401(10) 0.0420(4) Uani d . 1 1
H H6 0.0553 0.1284 -0.0630 0.050 Uiso calc R 1 1
N N1 0.08353(9) 0.3445(2) 0.09165(9) 0.0429(4) Uani d . 1 1
C C8 0.00254(12) 0.3381(3) 0.08243(11) 0.0495(5) Uani d . 1 1
H H8A -0.0087 0.2717 0.0411 0.059 Uiso calc R 1 1
H H8B -0.0162 0.4640 0.0777 0.059 Uiso calc R 1 1
C C9 -0.03700(14) 0.2449(4) 0.14009(13) 0.0635(7) Uani d . 1 1
H H9A -0.0899 0.2359 0.1302 0.076 Uiso calc R 1 1
H H9B -0.0177 0.1200 0.1460 0.076 Uiso calc R 1 1
O O3 -0.02636(12) 0.3483(3) 0.19990(9) 0.0680(6) Uani d . 1 1
H H3O -0.036(2) 0.286(6) 0.2288(19) 0.102 Uiso d . 1 1
C C10 0.11973(15) 0.5289(3) 0.09459(12) 0.0600(7) Uani d . 1 1
H H10A 0.1681 0.5203 0.0729 0.072 Uiso calc R 1 1
H H10B 0.0899 0.6163 0.0689 0.072 Uiso calc R 1 1
C C11 0.12997(17) 0.6026(5) 0.16224(16) 0.0775(9) Uani d . 1 1
H H11A 0.1668 0.5252 0.1844 0.093 Uiso calc R 1 1
H H11B 0.1518 0.7254 0.1576 0.093 Uiso calc R 1 1
O O4 0.07285(19) 0.6183(4) 0.20375(14) 0.1263(13) Uani d . 1 1
H H4O 0.049(3) 0.532(10) 0.207(3) 0.190 Uiso d . 1 1

loop_
_atom_site_aniso_label
_atom_site_aniso_U_11
_atom_site_aniso_U_22
_atom_site_aniso_U_33
_atom_site_aniso_U_12
_atom_site_aniso_U_13
_atom_site_aniso_U_23
O1 0.0538(10) 0.1121(17) 0.0539(10) 0.0251(9) -0.0090(8) -0.0026(10)
O2 0.0809(11) 0.0353(8) 0.0632(10) 0.0006(7) 0.0116(8) 0.0062(7)
S1 0.0454(3) 0.0439(3) 0.0411(3) 0.00854(19) 0.0022(2) -0.0011(2)
C1 0.0384(9) 0.0358(9) 0.0404(10) 0.0034(7) 0.0051(8) -0.0069(8)
C2 0.0441(11) 0.0514(12) 0.0548(13) -0.0088(9) 0.0050(9) -0.0136(10)
C3 0.0587(13) 0.0475(12) 0.0664(15) -0.0128(10) 0.0219(11) -0.0084(11)
C4 0.0680(14) 0.0399(11) 0.0508(12) 0.0061(9) 0.0193(11) -0.0007(9)
C7 0.116(3) 0.080(2) 0.0577(16) 0.0089(18) 0.0318(16) 0.0138(15)
C5 0.0536(12) 0.0520(12) 0.0447(11) 0.0054(10) -0.0009(9) -0.0071(10)
C6 0.0383(10) 0.0427(11) 0.0449(11) -0.0004(8) 0.0026(8) -0.0057(8)
N1 0.0449(9) 0.0390(9) 0.0447(9) -0.0018(6) 0.0129(7) -0.0056(7)
C8 0.0488(11) 0.0580(13) 0.0418(11) 0.0102(9) 0.0038(9) -0.0003(10)
C9 0.0537(13) 0.0734(16) 0.0634(15) -0.0154(12) 0.0206(11) -0.0090(13)
O3 0.0879(13) 0.0678(12) 0.0484(10) -0.0134(9) 0.0284(9) 0.0010(8)
C10 0.0765(15) 0.0487(13) 0.0548(14) -0.0185(11) 0.0248(12) -0.0147(11)
C11 0.0856(19) 0.080(2) 0.0669(18) -0.0254(15) 0.0062(14) -0.0239(15)
O4 0.171(3) 0.116(2) 0.0927(17) -0.0743(19) 0.0787(18) -0.0682(16)

loop_
_atom_type_symbol
_atom_type_description
_atom_type_scat_dispersion_real
_atom_type_scat_dispersion_imag
_atom_type_scat_source
C C 0.0033 0.0016 'International Tables Vol C Tables 4.2.6.8 and 6.1.1.4'
H H 0.0000 0.0000 'International Tables Vol C Tables 4.2.6.8 and 6.1.1.4'
N N 0.0061 0.0033 'International Tables Vol C Tables 4.2.6.8 and 6.1.1.4'
O O 0.0106 0.0060 'International Tables Vol C Tables 4.2.6.8 and 6.1.1.4'
S S 0.1246 0.1234 'International Tables Vol C Tables 4.2.6.8 and 6.1.1.4'

loop_
_geom_angle_atom_site_label_1
_geom_angle_atom_site_label_2
_geom_angle_atom_site_label_3
_geom_angle
O1 S1 O2 120.20(12)
O1 S1 N1 107.31(11)
O2 S1 N1 106.67(10)
O1 S1 C1 107.29(10)
O2 S1 C1 107.90(10)
N1 S1 C1 106.77(9)
C2 C1 C6 120.13(19)
C2 C1 S1 120.15(17)
C6 C1 S1 119.70(15)
C3 C2 C1 119.6(2)
C3 C2 H2 120.2
C1 C2 H2 120.2
C2 C3 C4 121.3(2)
C2 C3 H3 119.3
C4 C3 H3 119.3
C5 C4 C3 118.0(2)
C5 C4 C7 120.6(3)
C3 C4 C7 121.3(2)
C4 C7 H7A 109.5
C4 C7 H7B 109.5
H7A C7 H7B 109.5
C4 C7 H7C 109.5
H7A C7 H7C 109.5
H7B C7 H7C 109.5
C6 C5 C4 121.5(2)
C6 C5 H5 119.2
C4 C5 H5 119.2
C5 C6 C1 119.36(19)
C5 C6 H6 120.3
C1 C6 H6 120.3
C8 N1 C10 117.96(18)
C8 N1 S1 117.52(14)
C10 N1 S1 116.78(14)
N1 C8 C9 112.75(19)
N1 C8 H8A 109.0
C9 C8 H8A 109.0
N1 C8 H8B 109.0
C9 C8 H8B 109.0
H8A C8 H8B 107.8
O3 C9 C8 109.9(2)
O3 C9 H9A 109.7
C8 C9 H9A 109.7
O3 C9 H9B 109.7
C8 C9 H9B 109.7
H9A C9 H9B 108.2
C9 O3 H3O 107(3)
C11 C10 N1 114.8(2)
C11 C10 H10A 108.6
N1 C10 H10A 108.6
C11 C10 H10B 108.6
N1 C10 H10B 108.6
H10A C10 H10B 107.6
O4 C11 C10 120.6(3)
O4 C11 H11A 107.2
C10 C11 H11A 107.2
O4 C11 H11B 107.2
C10 C11 H11B 107.2
H11A C11 H11B 106.8
C10 C11 H4O 105(2)
H11A C11 H4O 99.7
H11B C11 H4O 129.5
C11 O4 H4O 115(5)

loop_
_geom_bond_atom_site_label_1
_geom_bond_atom_site_label_2
_geom_bond_distance
O1 S1 1.4220(18)
O2 S1 1.4291(18)
S1 N1 1.6252(17)
S1 C1 1.761(2)
C1 C2 1.388(3)
C1 C6 1.385(3)
C2 C3 1.375(4)
C2 H2 0.9300
C3 C4 1.392(4)
C3 H3 0.9300
C4 C5 1.385(3)
C4 C7 1.504(3)
C7 H7A 0.9600
C7 H7B 0.9600
C7 H7C 0.9600
C5 C6 1.382(3)
C5 H5 0.9300
C6 H6 0.9300
N1 C8 1.465(3)
N1 C10 1.477(3)
C8 C9 1.503(3)
C8 H8A 0.9700
C8 H8B 0.9700
C9 O3 1.413(3)
C9 H9A 0.9700
C9 H9B 0.9700
O3 H3O 0.75(4)
C10 C11 1.454(4)
C10 H10A 0.9700
C10 H10B 0.9700
C11 O4 1.319(4)
C11 H11A 0.9700
C11 H11B 0.9700
O4 H4O 0.76(7)

loop_
_geom_hbond_atom_site_label_D
_geom_hbond_atom_site_label_H
_geom_hbond_atom_site_label_A
_geom_hbond_site_symmetry_A
_geom_hbond_distance_DH
_geom_hbond_distance_HA
_geom_hbond_distance_DA
_geom_hbond_angle_DHA
O4 H4O O3 . 0.76(7) 1.89(7) 2.634(3) 166(7)
O3 H3O O4 3_545 0.75(4) 1.92(4) 2.661(3) 172(4)
C10 H10A O1 8_665 0.97 2.61 3.361(3) 134.5
C3 H3 Cg1 7_555 0.93 2.78 3.522(2) 138

loop_
_geom_torsion_atom_site_label_1
_geom_torsion_atom_site_label_2
_geom_torsion_atom_site_label_3
_geom_torsion_atom_site_label_4
_geom_torsion
O1 S1 C1 C2 -22.1(2)
O2 S1 C1 C2 -152.92(17)
N1 S1 C1 C2 92.73(18)
O1 S1 C1 C6 159.73(17)
O2 S1 C1 C6 28.87(19)
N1 S1 C1 C6 -85.47(17)
C6 C1 C2 C3 1.2(3)
S1 C1 C2 C3 -177.04(17)
C1 C2 C3 C4 -0.4(3)
C2 C3 C4 C5 -0.9(3)
C2 C3 C4 C7 179.5(2)
C3 C4 C5 C6 1.4(3)
C7 C4 C5 C6 -179.0(2)
C4 C5 C6 C1 -0.6(3)
C2 C1 C6 C5 -0.7(3)
S1 C1 C6 C5 177.53(16)
O1 S1 N1 C8 -159.22(16)
O2 S1 N1 C8 -29.17(18)
C1 S1 N1 C8 86.00(16)
O1 S1 N1 C10 52.0(2)
O2 S1 N1 C10 -177.94(17)
C1 S1 N1 C10 -62.76(19)
C10 N1 C8 C9 -119.1(2)
S1 N1 C8 C9 92.5(2)
N1 C8 C9 O3 63.5(3)
C8 N1 C10 C11 94.0(3)
S1 N1 C10 C11 -117.4(2)
N1 C10 C11 O4 -54.6(4)

loop_
_cod_related_entry_id
_cod_related_entry_database
_cod_related_entry_code
1 ChemSpider 73595
